data_2224157
loop_
_publ_author_name
'Tadbuppa, Primjira P.'
'Tiekink, Edward R. T.'

_publ_section_title
'[(<i>Z</i>)-<i>N</i>-(3-Chlorophenyl)-<i>O</i>-ethylthiocarbamato-\k<i>S</i>](triphenylphosphine-\k<i>P</i>)gold(I)'
_journal_coeditor_code CI2966
_journal_issue 12
_journal_name_full 'Acta Crystallographica Section E'
_journal_page_first m1663
_journal_paper_doi 10.1107/S1600536809049551
_journal_volume 65
_journal_year 2009
_chemical_formula_iupac '[Au (C9 H9 Cl N O S) (C18 H15 P)]'
_chemical_formula_moiety 'C27 H24 Au Cl N O P S'
_chemical_formula_sum 'C27 H24 Au Cl N O P S'
_chemical_formula_weight 673.92
_chemical_name_systematic
;
[(<i>Z</i>)-<i>N</i>-(3-Chlorophenyl)-<i>O</i>-ethylthiocarbamato-
\k<i>S</i>](triphenylphosphine-\k<i>P</i>)gold(I)
;
_space_group_IT_number 2
_symmetry_cell_setting triclinic
_symmetry_space_group_name_Hall '-P 1'
_symmetry_space_group_name_H-M 'P -1'
_atom_sites_solution_hydrogens geom
_atom_sites_solution_primary direct
_atom_sites_solution_secondary difmap
_audit_creation_method SHELXL-97
_cell_angle_alpha 110.0760(10)
_cell_angle_beta 105.2890(10)
_cell_angle_gamma 97.4810(10)
_cell_formula_units_Z 2
_cell_length_a 8.7561(4)
_cell_length_b 12.3514(6)
_cell_length_c 13.0432(6)
_cell_measurement_reflns_used 5349
_cell_measurement_temperature 223(2)
_cell_measurement_theta_max 29.7
_cell_measurement_theta_min 2.5
_cell_volume 1239.52(10)
_computing_cell_refinement 'SAINT (Bruker, 2000)'
_computing_data_collection 'SMART (Bruker, 2000)'
_computing_data_reduction 'SHELXTL (Sheldrick, 2008)'
_computing_molecular_graphics 'DIAMOND (Brandenburg, 2006)'
_computing_publication_material 'publCIF (Westrip, 2009)'
_computing_structure_refinement 'SHELXL97 (Sheldrick, 2008)'
_computing_structure_solution 'PATTY in DIRDIF92 (Beurskens <i>et al.</i>,  1992)'
_diffrn_ambient_temperature 223(2)
_diffrn_measured_fraction_theta_full 0.995
_diffrn_measured_fraction_theta_max 0.995
_diffrn_measurement_device_type 'Bruker SMART CCD area-detector'
_diffrn_measurement_method '\w scans'
_diffrn_radiation_monochromator graphite
_diffrn_radiation_source 'fine-focus sealed tube'
_diffrn_radiation_type MoK\a
_diffrn_radiation_wavelength 0.71069
_diffrn_reflns_av_R_equivalents 0.022
_diffrn_reflns_av_sigmaI/netI 0.035
_diffrn_reflns_limit_h_max 11
_diffrn_reflns_limit_h_min -11
_diffrn_reflns_limit_k_max 16
_diffrn_reflns_limit_k_min -14
_diffrn_reflns_limit_l_max 12
_diffrn_reflns_limit_l_min -16
_diffrn_reflns_number 10396
_diffrn_reflns_theta_full 27.5
_diffrn_reflns_theta_max 27.50
_diffrn_reflns_theta_min 1.76
_diffrn_standards_number 0
_exptl_absorpt_coefficient_mu 6.212
_exptl_absorpt_correction_T_max 1
_exptl_absorpt_correction_T_min 0.620
_exptl_absorpt_correction_type multi-scan
_exptl_absorpt_process_details '(SADABS; Bruker, 2000)'
_exptl_crystal_colour colourless
_exptl_crystal_density_diffrn 1.806
_exptl_crystal_density_method 'not measured'
_exptl_crystal_description Block
_exptl_crystal_F_000 656
_exptl_crystal_size_max 0.11
_exptl_crystal_size_mid 0.10
_exptl_crystal_size_min 0.05
_refine_diff_density_max 1.79
_refine_diff_density_min -0.51
_refine_ls_extinction_method none
_refine_ls_goodness_of_fit_ref 1.03
_refine_ls_hydrogen_treatment constr
_refine_ls_matrix_type full
_refine_ls_number_parameters 298
_refine_ls_number_reflns 5662
_refine_ls_number_restraints 0
_refine_ls_restrained_S_all 1.03
_refine_ls_R_factor_all 0.031
_refine_ls_R_factor_gt 0.027
_refine_ls_shift/su_max 0.001
_refine_ls_shift/su_max_lt 0.001
_refine_ls_shift/su_mean 0.000
_refine_ls_structure_factor_coef Fsqd
_refine_ls_weighting_details 'calc w=1/[\s^2^(Fo^2^)+(0.0376P)^2^] where P=(Fo^2^+2Fc^2^)/3'
_refine_ls_weighting_scheme calc
_refine_ls_wR_factor_gt 0.064
_refine_ls_wR_factor_ref 0.065
_reflns_number_gt 5184
_reflns_number_total 5662
_reflns_threshold_expression I>2\s(I)
_cod_data_source_file ci2966.cif
_cod_data_source_block I
_cod_depositor_comments
;
The following automatic conversions were performed:
'_symmetry_cell_setting' value 'Triclinic' changed to 'triclinic'
according to '/home/saulius/struct/CIF-dictionaries/cif_core.dic'
dictionary named 'cif_core.dic' version 2.4.1 from 2010-06-29.

Automatic conversion script
Id: cif_fix_enum 1527 2010-12-29 10:47:43Z saulius 

The following automatic conversions were performed:

'_symmetry_cell_setting' value 'Triclinic' changed to 'triclinic'
according to /home/saulius/struct/CIF-dictionaries/cif_core.dic
dictionary named 'cif_core.dic' version 2.4.1 from 2010-06-29.

Automatic conversion script
Id: cif_fix_values 1715 2011-07-08 13:25:40Z adriana 
;
_cod_database_code 2224157
_cod_database_fobs_code 2224157

loop_
_symmetry_equiv_pos_as_xyz
'x, y, z'
'-x, -y, -z'

loop_
_atom_site_type_symbol
_atom_site_label
_atom_site_fract_x
_atom_site_fract_y
_atom_site_fract_z
_atom_site_U_iso_or_equiv
_atom_site_adp_type
_atom_site_calc_flag
_atom_site_refinement_flags
_atom_site_occupancy
_atom_site_disorder_assembly
_atom_site_disorder_group
Au Au 0.129193(15) 0.238137(11) 0.027706(10) 0.02816(5) Uani d . 1 . .
Cl Cl 0.38116(14) 0.55776(11) 0.65290(9) 0.0512(3) Uani d . 1 . .
S S1 0.15605(12) 0.37252(8) 0.20892(7) 0.0345(2) Uani d . 1 . .
P P1 0.10947(10) 0.09758(8) -0.14385(7) 0.02494(17) Uani d . 1 . .
O O1 0.2140(3) 0.4991(2) 0.0947(2) 0.0326(5) Uani d . 1 . .
N N1 0.1960(4) 0.6110(3) 0.2686(3) 0.0331(7) Uani d . 1 . .
C C1 0.1923(4) 0.5102(3) 0.1967(3) 0.0303(7) Uani d . 1 . .
C C2 0.1738(4) 0.6210(3) 0.3749(3) 0.0312(8) Uani d . 1 . .
C C3 0.2780(4) 0.5892(3) 0.4543(3) 0.0336(8) Uani d . 1 . .
H H3 0.3665 0.5596 0.4384 0.040 Uiso calc R 1 . .
C C4 0.2509(4) 0.6011(3) 0.5561(3) 0.0338(8) Uani d . 1 . .
C C5 0.1230(5) 0.6436(4) 0.5839(3) 0.0409(9) Uani d . 1 . .
H H5 0.1046 0.6490 0.6530 0.049 Uiso calc R 1 . .
C C6 0.0223(5) 0.6783(4) 0.5051(4) 0.0459(10) Uani d . 1 . .
H H6 -0.0647 0.7093 0.5222 0.055 Uiso calc R 1 . .
C C7 0.0478(5) 0.6679(4) 0.4030(3) 0.0424(9) Uani d . 1 . .
H H7 -0.0209 0.6929 0.3516 0.051 Uiso calc R 1 . .
C C8 0.2069(5) 0.5990(3) 0.0607(3) 0.0362(8) Uani d . 1 . .
H H8A 0.2921 0.6694 0.1178 0.043 Uiso calc R 1 . .
H H8B 0.1003 0.6180 0.0540 0.043 Uiso calc R 1 . .
C C9 0.2333(5) 0.5609(4) -0.0537(4) 0.0406(9) Uani d . 1 . .
H H9A 0.2293 0.6245 -0.0812 0.061 Uiso calc R 1 . .
H H9B 0.1486 0.4908 -0.1089 0.061 Uiso calc R 1 . .
H H9C 0.3392 0.5426 -0.0454 0.061 Uiso calc R 1 . .
C C10 -0.0985(4) 0.0188(3) -0.2372(3) 0.0262(7) Uani d . 1 . .
C C11 -0.1568(4) -0.1021(3) -0.2693(3) 0.0308(7) Uani d . 1 . .
H H11 -0.0861 -0.1468 -0.2463 0.037 Uiso calc R 1 . .
C C12 -0.3194(4) -0.1571(4) -0.3353(3) 0.0379(9) Uani d . 1 . .
H H12 -0.3587 -0.2389 -0.3564 0.045 Uiso calc R 1 . .
C C13 -0.4228(4) -0.0924(4) -0.3697(3) 0.0416(10) Uani d . 1 . .
H H13 -0.5328 -0.1299 -0.4142 0.050 Uiso calc R 1 . .
C C14 -0.3654(5) 0.0279(4) -0.3389(3) 0.0418(9) Uani d . 1 . .
H H14 -0.4366 0.0718 -0.3630 0.050 Uiso calc R 1 . .
C C15 -0.2039(4) 0.0843(4) -0.2728(3) 0.0345(8) Uani d . 1 . .
H H15 -0.1654 0.1661 -0.2522 0.041 Uiso calc R 1 . .
C C16 0.2160(4) -0.0128(3) -0.1206(3) 0.0255(7) Uani d . 1 . .
C C17 0.3041(5) -0.0661(3) -0.1893(3) 0.0373(8) Uani d . 1 . .
H H17 0.3025 -0.0508 -0.2553 0.045 Uiso calc R 1 . .
C C18 0.3940(5) -0.1415(4) -0.1609(4) 0.0429(9) Uani d . 1 . .
H H18 0.4555 -0.1759 -0.2068 0.051 Uiso calc R 1 . .
C C19 0.3949(4) -0.1669(3) -0.0666(3) 0.0374(8) Uani d . 1 . .
H H19 0.4568 -0.2183 -0.0478 0.045 Uiso calc R 1 . .
C C20 0.3047(5) -0.1168(4) 0.0007(4) 0.0413(9) Uani d . 1 . .
H H20 0.3031 -0.1356 0.0645 0.050 Uiso calc R 1 . .
C C21 0.2165(4) -0.0390(3) -0.0253(3) 0.0360(8) Uani d . 1 . .
H H21 0.1568 -0.0038 0.0217 0.043 Uiso calc R 1 . .
C C22 0.1982(4) 0.1559(3) -0.2303(3) 0.0270(7) Uani d . 1 . .
C C23 0.3065(4) 0.2674(3) -0.1774(3) 0.0306(7) Uani d . 1 . .
H H23 0.3297 0.3125 -0.0982 0.037 Uiso calc R 1 . .
C C24 0.3804(4) 0.3123(3) -0.2411(3) 0.0354(8) Uani d . 1 . .
H H24 0.4528 0.3879 -0.2053 0.042 Uiso calc R 1 . .
C C25 0.3477(4) 0.2458(4) -0.3569(3) 0.0369(8) Uani d . 1 . .
H H25 0.3989 0.2761 -0.3997 0.044 Uiso calc R 1 . .
C C26 0.2395(4) 0.1344(4) -0.4110(3) 0.0341(8) Uani d . 1 . .
H H26 0.2177 0.0896 -0.4901 0.041 Uiso calc R 1 . .
C C27 0.1640(4) 0.0897(3) -0.3484(3) 0.0320(7) Uani d . 1 . .
H H27 0.0897 0.0148 -0.3851 0.038 Uiso calc R 1 . .

loop_
_atom_site_aniso_label
_atom_site_aniso_U_11
_atom_site_aniso_U_22
_atom_site_aniso_U_33
_atom_site_aniso_U_12
_atom_site_aniso_U_13
_atom_site_aniso_U_23
Au 0.03676(8) 0.02413(8) 0.02236(8) 0.00739(5) 0.01005(5) 0.00752(5)
Cl 0.0597(6) 0.0573(7) 0.0413(6) 0.0284(5) 0.0125(5) 0.0232(5)
S1 0.0550(5) 0.0237(4) 0.0238(4) 0.0093(4) 0.0137(4) 0.0079(3)
P1 0.0299(4) 0.0239(4) 0.0207(4) 0.0058(3) 0.0096(3) 0.0079(3)
O1 0.0441(14) 0.0262(13) 0.0291(13) 0.0099(10) 0.0136(10) 0.0109(10)
N1 0.0367(15) 0.0286(16) 0.0304(16) 0.0084(12) 0.0098(12) 0.0081(12)
C1 0.0289(16) 0.0289(18) 0.0291(17) 0.0059(13) 0.0054(13) 0.0103(14)
C2 0.0325(17) 0.0243(17) 0.0290(17) 0.0047(13) 0.0094(14) 0.0027(14)
C3 0.0323(17) 0.0282(18) 0.0333(19) 0.0090(14) 0.0080(14) 0.0054(14)
C4 0.0368(18) 0.0289(18) 0.0277(18) 0.0087(14) 0.0043(14) 0.0065(14)
C5 0.044(2) 0.047(2) 0.032(2) 0.0134(18) 0.0151(16) 0.0127(17)
C6 0.040(2) 0.058(3) 0.040(2) 0.0272(19) 0.0174(17) 0.013(2)
C7 0.043(2) 0.046(2) 0.035(2) 0.0221(18) 0.0096(16) 0.0107(17)
C8 0.0394(19) 0.0261(18) 0.042(2) 0.0057(15) 0.0076(16) 0.0172(16)
C9 0.051(2) 0.036(2) 0.043(2) 0.0110(17) 0.0185(18) 0.0225(17)
C10 0.0280(15) 0.0312(18) 0.0196(15) 0.0065(13) 0.0126(12) 0.0070(13)
C11 0.0346(17) 0.0335(19) 0.0272(17) 0.0055(14) 0.0125(14) 0.0147(14)
C12 0.0345(18) 0.043(2) 0.0333(19) -0.0013(16) 0.0128(15) 0.0140(16)
C13 0.0273(17) 0.063(3) 0.032(2) 0.0043(17) 0.0120(15) 0.0154(19)
C14 0.0369(19) 0.058(3) 0.038(2) 0.0227(18) 0.0159(16) 0.0200(19)
C15 0.0400(19) 0.037(2) 0.0305(18) 0.0159(16) 0.0162(15) 0.0121(15)
C16 0.0260(15) 0.0230(16) 0.0228(15) 0.0022(12) 0.0054(12) 0.0068(12)
C17 0.051(2) 0.037(2) 0.036(2) 0.0180(17) 0.0224(17) 0.0182(16)
C18 0.043(2) 0.042(2) 0.053(2) 0.0162(17) 0.0254(18) 0.0208(19)
C19 0.0345(18) 0.0284(19) 0.047(2) 0.0068(15) 0.0077(16) 0.0161(16)
C20 0.050(2) 0.043(2) 0.040(2) 0.0135(18) 0.0150(17) 0.0259(18)
C21 0.0414(19) 0.038(2) 0.037(2) 0.0134(16) 0.0184(16) 0.0199(16)
C22 0.0298(16) 0.0279(17) 0.0276(16) 0.0088(13) 0.0120(13) 0.0135(13)
C23 0.0298(16) 0.0311(18) 0.0280(17) 0.0040(14) 0.0067(13) 0.0117(14)
C24 0.0300(17) 0.033(2) 0.044(2) 0.0038(14) 0.0097(15) 0.0198(16)
C25 0.0353(18) 0.049(2) 0.042(2) 0.0157(16) 0.0198(16) 0.0291(18)
C26 0.0352(18) 0.045(2) 0.0271(18) 0.0139(16) 0.0155(14) 0.0152(16)
C27 0.0335(17) 0.0342(19) 0.0305(18) 0.0086(14) 0.0129(14) 0.0135(15)

loop_
_atom_type_symbol
_atom_type_description
_atom_type_scat_dispersion_real
_atom_type_scat_dispersion_imag
_atom_type_scat_source
C C 0.0033 0.0016 'International Tables Vol C Tables 4.2.6.8 and 6.1.1.4'
H H 0.0000 0.0000 'International Tables Vol C Tables 4.2.6.8 and 6.1.1.4'
Au Au -2.0133 8.8022 'International Tables Vol C Tables 4.2.6.8 and 6.1.1.4'
N N 0.0061 0.0033 'International Tables Vol C Tables 4.2.6.8 and 6.1.1.4'
O O 0.0106 0.0060 'International Tables Vol C Tables 4.2.6.8 and 6.1.1.4'
P P 0.1023 0.0942 'International Tables Vol C Tables 4.2.6.8 and 6.1.1.4'
S S 0.1246 0.1234 'International Tables Vol C Tables 4.2.6.8 and 6.1.1.4'
Cl Cl 0.1484 0.1585 'International Tables Vol C Tables 4.2.6.8 and 6.1.1.4'

loop_
_geom_angle_atom_site_label_1
_geom_angle_atom_site_label_2
_geom_angle_atom_site_label_3
_geom_angle_site_symmetry_1
_geom_angle_site_symmetry_3
_geom_angle
_geom_angle_publ_flag
P1 Au S1 . . 175.86(3) ?
C1 S1 Au . . 103.15(12) ?
C22 P1 C16 . . 106.60(15) ?
C22 P1 C10 . . 104.86(15) ?
C16 P1 C10 . . 107.11(15) ?
C22 P1 Au . . 113.34(12) ?
C16 P1 Au . . 110.08(11) ?
C10 P1 Au . . 114.33(10) ?
C1 O1 C8 . . 117.8(3) ?
C1 N1 C2 . . 119.6(3) ?
N1 C1 O1 . . 120.3(3) ?
N1 C1 S1 . . 127.7(3) ?
O1 C1 S1 . . 111.9(2) ?
C7 C2 C3 . . 118.6(4) ?
C7 C2 N1 . . 119.2(3) ?
C3 C2 N1 . . 122.2(3) ?
C4 C3 C2 . . 119.6(3) ?
C4 C3 H3 . . 120.2 ?
C2 C3 H3 . . 120.2 ?
C3 C4 C5 . . 122.6(3) ?
C3 C4 Cl . . 118.6(3) ?
C5 C4 Cl . . 118.7(3) ?
C4 C5 C6 . . 117.2(4) ?
C4 C5 H5 . . 121.4 ?
C6 C5 H5 . . 121.4 ?
C7 C6 C5 . . 121.2(4) ?
C7 C6 H6 . . 119.4 ?
C5 C6 H6 . . 119.4 ?
C6 C7 C2 . . 120.7(4) ?
C6 C7 H7 . . 119.6 ?
C2 C7 H7 . . 119.6 ?
O1 C8 C9 . . 105.7(3) ?
O1 C8 H8A . . 110.6 ?
C9 C8 H8A . . 110.6 ?
O1 C8 H8B . . 110.6 ?
C9 C8 H8B . . 110.6 ?
H8A C8 H8B . . 108.7 ?
C8 C9 H9A . . 109.5 ?
C8 C9 H9B . . 109.5 ?
H9A C9 H9B . . 109.5 ?
C8 C9 H9C . . 109.5 ?
H9A C9 H9C . . 109.5 ?
H9B C9 H9C . . 109.5 ?
C11 C10 C15 . . 119.5(3) ?
C11 C10 P1 . . 122.3(3) ?
C15 C10 P1 . . 118.2(3) ?
C10 C11 C12 . . 120.2(4) ?
C10 C11 H11 . . 119.9 ?
C12 C11 H11 . . 119.9 ?
C13 C12 C11 . . 120.2(4) ?
C13 C12 H12 . . 119.9 ?
C11 C12 H12 . . 119.9 ?
C12 C13 C14 . . 120.1(4) ?
C12 C13 H13 . . 120.0 ?
C14 C13 H13 . . 120.0 ?
C13 C14 C15 . . 120.5(4) ?
C13 C14 H14 . . 119.7 ?
C15 C14 H14 . . 119.7 ?
C14 C15 C10 . . 119.6(4) ?
C14 C15 H15 . . 120.2 ?
C10 C15 H15 . . 120.2 ?
C17 C16 C21 . . 119.1(3) ?
C17 C16 P1 . . 123.0(3) ?
C21 C16 P1 . . 117.7(3) ?
C18 C17 C16 . . 120.1(4) ?
C18 C17 H17 . . 120.0 ?
C16 C17 H17 . . 120.0 ?
C19 C18 C17 . . 120.8(4) ?
C19 C18 H18 . . 119.6 ?
C17 C18 H18 . . 119.6 ?
C18 C19 C20 . . 119.7(4) ?
C18 C19 H19 . . 120.1 ?
C20 C19 H19 . . 120.1 ?
C19 C20 C21 . . 120.2(4) ?
C19 C20 H20 . . 119.9 ?
C21 C20 H20 . . 119.9 ?
C20 C21 C16 . . 120.1(3) ?
C20 C21 H21 . . 119.9 ?
C16 C21 H21 . . 119.9 ?
C23 C22 C27 . . 119.4(3) ?
C23 C22 P1 . . 119.2(3) ?
C27 C22 P1 . . 121.4(3) ?
C24 C23 C22 . . 120.2(3) ?
C24 C23 H23 . . 119.9 ?
C22 C23 H23 . . 119.9 ?
C25 C24 C23 . . 120.0(3) ?
C25 C24 H24 . . 120.0 ?
C23 C24 H24 . . 120.0 ?
C24 C25 C26 . . 120.5(3) ?
C24 C25 H25 . . 119.8 ?
C26 C25 H25 . . 119.8 ?
C27 C26 C25 . . 119.9(3) ?
C27 C26 H26 . . 120.0 ?
C25 C26 H26 . . 120.0 ?
C26 C27 C22 . . 120.0(3) ?
C26 C27 H27 . . 120.0 ?
C22 C27 H27 . . 120.0 ?

loop_
_geom_bond_atom_site_label_1
_geom_bond_atom_site_label_2
_geom_bond_site_symmetry_2
_geom_bond_distance
_geom_bond_publ_flag
Au P1 . 2.2588(8) ?
Au S1 . 2.3041(9) ?
Cl C4 . 1.745(4) ?
S1 C1 . 1.759(4) ?
P1 C22 . 1.807(3) ?
P1 C16 . 1.813(3) ?
P1 C10 . 1.817(3) ?
O1 C1 . 1.356(4) ?
O1 C8 . 1.451(4) ?
N1 C1 . 1.265(4) ?
N1 C2 . 1.416(5) ?
C2 C7 . 1.386(5) ?
C2 C3 . 1.392(5) ?
C3 C4 . 1.372(5) ?
C3 H3 . 0.94 ?
C4 C5 . 1.377(5) ?
C5 C6 . 1.392(6) ?
C5 H5 . 0.94 ?
C6 C7 . 1.375(6) ?
C6 H6 . 0.94 ?
C7 H7 . 0.94 ?
C8 C9 . 1.494(6) ?
C8 H8A . 0.98 ?
C8 H8B . 0.98 ?
C9 H9A . 0.97 ?
C9 H9B . 0.97 ?
C9 H9C . 0.97 ?
C10 C11 . 1.387(5) ?
C10 C15 . 1.396(5) ?
C11 C12 . 1.390(5) ?
C11 H11 . 0.94 ?
C12 C13 . 1.370(6) ?
C12 H12 . 0.94 ?
C13 C14 . 1.383(6) ?
C13 H13 . 0.94 ?
C14 C15 . 1.384(5) ?
C14 H14 . 0.94 ?
C15 H15 . 0.94 ?
C16 C17 . 1.386(5) ?
C16 C21 . 1.387(5) ?
C17 C18 . 1.378(5) ?
C17 H17 . 0.94 ?
C18 C19 . 1.368(6) ?
C18 H18 . 0.94 ?
C19 C20 . 1.377(6) ?
C19 H19 . 0.94 ?
C20 C21 . 1.384(5) ?
C20 H20 . 0.94 ?
C21 H21 . 0.94 ?
C22 C23 . 1.391(5) ?
C22 C27 . 1.400(5) ?
C23 C24 . 1.387(5) ?
C23 H23 . 0.94 ?
C24 C25 . 1.377(5) ?
C24 H24 . 0.94 ?
C25 C26 . 1.389(6) ?
C25 H25 . 0.94 ?
C26 C27 . 1.382(5) ?
C26 H26 . 0.94 ?
C27 H27 . 0.94 ?

loop_
_geom_torsion_atom_site_label_1
_geom_torsion_atom_site_label_2
_geom_torsion_atom_site_label_3
_geom_torsion_atom_site_label_4
_geom_torsion_site_symmetry_1
_geom_torsion_site_symmetry_2
_geom_torsion_site_symmetry_3
_geom_torsion_site_symmetry_4
_geom_torsion
_geom_torsion_publ_flag
C2 N1 C1 O1 . . . . -179.7(3) ?
C2 N1 C1 S1 . . . . 2.0(5) ?
C8 O1 C1 N1 . . . . -12.7(5) ?
C8 O1 C1 S1 . . . . 165.9(2) ?
Au S1 C1 N1 . . . . 170.7(3) ?
Au S1 C1 O1 . . . . -7.7(2) ?
C1 N1 C2 C7 . . . . -122.2(4) ?
C1 N1 C2 C3 . . . . 60.1(5) ?
C7 C2 C3 C4 . . . . 2.1(5) ?
N1 C2 C3 C4 . . . . 179.8(3) ?
C2 C3 C4 C5 . . . . 0.2(6) ?
C2 C3 C4 Cl . . . . 178.8(3) ?
C3 C4 C5 C6 . . . . -1.9(6) ?
Cl C4 C5 C6 . . . . 179.5(3) ?
C4 C5 C6 C7 . . . . 1.4(7) ?
C5 C6 C7 C2 . . . . 0.8(7) ?
C3 C2 C7 C6 . . . . -2.6(6) ?
N1 C2 C7 C6 . . . . 179.6(4) ?
C1 O1 C8 C9 . . . . -179.6(3) ?
C22 P1 C10 C11 . . . . 119.2(3) ?
C16 P1 C10 C11 . . . . 6.1(3) ?
Au P1 C10 C11 . . . . -116.1(3) ?
C22 P1 C10 C15 . . . . -63.8(3) ?
C16 P1 C10 C15 . . . . -176.8(3) ?
Au P1 C10 C15 . . . . 61.0(3) ?
C15 C10 C11 C12 . . . . -0.8(5) ?
P1 C10 C11 C12 . . . . 176.3(3) ?
C10 C11 C12 C13 . . . . 0.4(5) ?
C11 C12 C13 C14 . . . . 0.1(6) ?
C12 C13 C14 C15 . . . . -0.3(6) ?
C13 C14 C15 C10 . . . . 0.0(6) ?
C11 C10 C15 C14 . . . . 0.6(5) ?
P1 C10 C15 C14 . . . . -176.6(3) ?
C22 P1 C16 C17 . . . . -19.4(3) ?
C10 P1 C16 C17 . . . . 92.4(3) ?
Au P1 C16 C17 . . . . -142.7(3) ?
C22 P1 C16 C21 . . . . 156.6(3) ?
C10 P1 C16 C21 . . . . -91.6(3) ?
Au P1 C16 C21 . . . . 33.3(3) ?
C21 C16 C17 C18 . . . . -1.7(5) ?
P1 C16 C17 C18 . . . . 174.3(3) ?
C16 C17 C18 C19 . . . . 1.4(6) ?
C17 C18 C19 C20 . . . . 0.1(6) ?
C18 C19 C20 C21 . . . . -1.5(6) ?
C19 C20 C21 C16 . . . . 1.3(6) ?
C17 C16 C21 C20 . . . . 0.3(5) ?
P1 C16 C21 C20 . . . . -175.8(3) ?
C16 P1 C22 C23 . . . . -103.6(3) ?
C10 P1 C22 C23 . . . . 143.0(3) ?
Au P1 C22 C23 . . . . 17.6(3) ?
C16 P1 C22 C27 . . . . 74.4(3) ?
C10 P1 C22 C27 . . . . -39.0(3) ?
Au P1 C22 C27 . . . . -164.4(2) ?
C27 C22 C23 C24 . . . . -0.3(5) ?
P1 C22 C23 C24 . . . . 177.8(3) ?
C22 C23 C24 C25 . . . . -0.6(5) ?
C23 C24 C25 C26 . . . . 0.7(6) ?
C24 C25 C26 C27 . . . . 0.0(6) ?
C25 C26 C27 C22 . . . . -0.8(5) ?
C23 C22 C27 C26 . . . . 1.0(5) ?
P1 C22 C27 C26 . . . . -177.0(3) ?
